data_4033182
loop_
_publ_author_name
'Zou, Liang-Hua'
'Zhao, Cong'
'Li, Ping-Gui'
'Wang, Ying'
'Li, Jie'

_publ_section_title
;
 Transition-Metal-Free C-S Bond Formation: Synthesis of Polysubstituted
 Diaryl Sulfides and \a-Thioarylcarbonyl Compounds.
;
_journal_issue 23
_journal_name_full 'The Journal of organic chemistry'
_journal_page_first 12892
_journal_page_last 12898
_journal_paper_doi 10.1021/acs.joc.7b02384
_journal_volume 82
_journal_year 2017
_chemical_formula_sum 'C17 H18 O2 S'
_chemical_formula_weight 286.37
_space_group_crystal_system triclinic
_space_group_IT_number 2
_space_group_name_Hall '-P 1'
_space_group_name_H-M_alt 'P -1'
_symmetry_space_group_name_Hall '-P 1'
_symmetry_space_group_name_H-M 'P -1'
_atom_sites_solution_hydrogens geom
_audit_creation_method SHELXL-2014/7
_cell_angle_alpha 93.177(5)
_cell_angle_beta 94.183(4)
_cell_angle_gamma 119.259(4)
_cell_formula_units_Z 2
_cell_length_a 7.6936(13)
_cell_length_b 7.8268(14)
_cell_length_c 13.667(2)
_cell_measurement_reflns_used 3473
_cell_measurement_temperature 296(2)
_cell_measurement_theta_max 27.76
_cell_measurement_theta_min 3.00
_cell_volume 712.1(2)
_computing_cell_refinement 'Bruker SAINT'
_computing_data_collection 'Bruker APEX2'
_computing_data_reduction 'Bruker SAINT'
_computing_molecular_graphics 'Bruker SHELXTL'
_computing_publication_material 'Bruker SHELXTL'
_computing_structure_refinement 'SHELXL-2014 (Sheldrick 2014)'
_computing_structure_solution 'SHELXS-97 (Sheldrick 2008)'
_diffrn_ambient_temperature 296(2)
_diffrn_measured_fraction_theta_full 0.984
_diffrn_measured_fraction_theta_max 0.984
_diffrn_measurement_device_type 'Bruker APEX-II CCD'
_diffrn_measurement_method '\f and \w scans'
_diffrn_radiation_type MoK\a
_diffrn_radiation_wavelength 0.71073
_diffrn_reflns_av_R_equivalents 0.0256
_diffrn_reflns_av_unetI/netI 0.0396
_diffrn_reflns_Laue_measured_fraction_full 0.984
_diffrn_reflns_Laue_measured_fraction_max 0.984
_diffrn_reflns_limit_h_max 9
_diffrn_reflns_limit_h_min -9
_diffrn_reflns_limit_k_max 9
_diffrn_reflns_limit_k_min -7
_diffrn_reflns_limit_l_max 15
_diffrn_reflns_limit_l_min -16
_diffrn_reflns_number 4794
_diffrn_reflns_point_group_measured_fraction_full 0.984
_diffrn_reflns_point_group_measured_fraction_max 0.984
_diffrn_reflns_theta_full 25.006
_diffrn_reflns_theta_max 25.006
_diffrn_reflns_theta_min 3.000
_exptl_absorpt_coefficient_mu 0.226
_exptl_crystal_colour
;
;
_exptl_crystal_density_diffrn 1.336
_exptl_crystal_description
;
;
_exptl_crystal_F_000 304
_exptl_crystal_size_max 0.280
_exptl_crystal_size_mid 0.260
_exptl_crystal_size_min 0.220
_refine_diff_density_max 0.313
_refine_diff_density_min -0.231
_refine_diff_density_rms 0.050
_refine_ls_extinction_method none
_refine_ls_goodness_of_fit_ref 1.079
_refine_ls_hydrogen_treatment constr
_refine_ls_matrix_type full
_refine_ls_number_parameters 186
_refine_ls_number_reflns 2475
_refine_ls_number_restraints 0
_refine_ls_restrained_S_all 1.079
_refine_ls_R_factor_all 0.0494
_refine_ls_R_factor_gt 0.0427
_refine_ls_shift/su_max 0.004
_refine_ls_shift/su_mean 0.000
_refine_ls_structure_factor_coef Fsqd
_refine_ls_weighting_details 'w=1/[\s^2^(Fo^2^)+(0.0544P)^2^+0.5213P] where P=(Fo^2^+2Fc^2^)/3'
_refine_ls_weighting_scheme calc
_refine_ls_wR_factor_gt 0.1155
_refine_ls_wR_factor_ref 0.1199
_reflns_Friedel_coverage 0.000
_reflns_number_gt 2173
_reflns_number_total 2475
_reflns_threshold_expression 'I > 2\s(I)'
_cod_data_source_file jo7b02384_si_002.cif
_cod_data_source_block 20170527zlh_0m_a
_cod_depositor_comments 'Adding full bibliography for 4033182.cif.'
_cod_database_code 4033182
_shelx_shelxl_version_number 2014/7
_shelx_space_group_comment
;
The symmetry employed for this shelxl refinement is uniquely defined
by the following loop, which should always be used as a source of
symmetry information in preference to the above space-group names.
They are only intended as comments.
;
_shelx_estimated_absorpt_t_min 0.939
_shelx_estimated_absorpt_t_max 0.952

loop_
_space_group_symop_operation_xyz
'x, y, z'
'-x, -y, -z'

loop_
_atom_site_label
_atom_site_type_symbol
_atom_site_fract_x
_atom_site_fract_y
_atom_site_fract_z
_atom_site_U_iso_or_equiv
_atom_site_adp_type
_atom_site_occupancy
_atom_site_site_symmetry_order
_atom_site_calc_flag
_atom_site_refinement_flags_posn
_atom_site_refinement_flags_adp
C1 C 0.0756(4) 0.2929(4) 1.04147(18) 0.0361(6) Uani 1 1 d . .
H1A H 0.1536 0.2563 1.0844 0.054 Uiso 1 1 calc R U
H1B H -0.0270 0.1781 1.0012 0.054 Uiso 1 1 calc R U
H1C H 0.0147 0.3506 1.0803 0.054 Uiso 1 1 calc R U
C2 C 0.2101(3) 0.4404(3) 0.97622(16) 0.0253(5) Uani 1 1 d . .
C3 C 0.1875(3) 0.3951(3) 0.87443(16) 0.0261(5) Uani 1 1 d . .
H3 H 0.0882 0.2709 0.8464 0.031 Uiso 1 1 calc R U
C4 C 0.3093(3) 0.5304(3) 0.81373(15) 0.0254(5) Uani 1 1 d . .
H4 H 0.2935 0.4957 0.7462 0.031 Uiso 1 1 calc R U
C5 C 0.4551(3) 0.7181(3) 0.85456(15) 0.0216(4) Uani 1 1 d . .
C6 C 0.4807(3) 0.7659(3) 0.95646(15) 0.0255(5) Uani 1 1 d . .
H6 H 0.5789 0.8905 0.9845 0.031 Uiso 1 1 calc R U
C7 C 0.3599(3) 0.6276(3) 1.01572(15) 0.0268(5) Uani 1 1 d . .
H7 H 0.3793 0.6606 1.0836 0.032 Uiso 1 1 calc R U
C8 C 0.4581(3) 0.8497(3) 0.66980(15) 0.0220(5) Uani 1 1 d . .
C9 C 0.2902(3) 0.8761(3) 0.66717(15) 0.0221(5) Uani 1 1 d . .
C10 C 0.1709(3) 0.8319(3) 0.57726(15) 0.0221(5) Uani 1 1 d . .
H10 H 0.0598 0.8498 0.5758 0.027 Uiso 1 1 calc R U
C11 C 0.2081(3) 0.7631(3) 0.49012(15) 0.0202(4) Uani 1 1 d . .
C12 C 0.3799(3) 0.7384(3) 0.49110(14) 0.0191(4) Uani 1 1 d . .
C13 C 0.5071(3) 0.7895(3) 0.58207(15) 0.0199(4) Uani 1 1 d . .
C14 C 0.2366(4) 0.9530(4) 0.75695(17) 0.0330(6) Uani 1 1 d . .
H14A H 0.1200 0.9646 0.7391 0.050 Uiso 1 1 calc R U
H14B H 0.3467 1.0799 0.7824 0.050 Uiso 1 1 calc R U
H14C H 0.2088 0.8635 0.8065 0.050 Uiso 1 1 calc R U
C15 C 0.0626(3) 0.7246(3) 0.40005(16) 0.0269(5) Uani 1 1 d . .
H15A H -0.0172 0.5854 0.3816 0.040 Uiso 1 1 calc R U
H15B H 0.1359 0.7870 0.3466 0.040 Uiso 1 1 calc R U
H15C H -0.0232 0.7772 0.4148 0.040 Uiso 1 1 calc R U
C16 C 0.4369(3) 0.6636(3) 0.40395(15) 0.0225(5) Uani 1 1 d . .
C17 C 0.3037(4) 0.5717(4) 0.30812(16) 0.0311(5) Uani 1 1 d . .
H17A H 0.2990 0.6724 0.2729 0.047 Uiso 1 1 calc R U
H17B H 0.1709 0.4784 0.3213 0.047 Uiso 1 1 calc R U
H17C H 0.3562 0.5056 0.2690 0.047 Uiso 1 1 calc R U
O1 O 0.6030(2) 0.6710(2) 0.40856(11) 0.0302(4) Uani 1 1 d . .
O2 O 0.6781(2) 0.7821(2) 0.58735(11) 0.0256(4) Uani 1 1 d . .
H2 H 0.6921 0.7446 0.5328 0.038 Uiso 1 1 calc R U
S1 S 0.61868(8) 0.90050(9) 0.78143(4) 0.0296(2) Uani 1 1 d . .

loop_
_atom_site_aniso_label
_atom_site_aniso_U_11
_atom_site_aniso_U_22
_atom_site_aniso_U_33
_atom_site_aniso_U_23
_atom_site_aniso_U_13
_atom_site_aniso_U_12
C1 0.0314(13) 0.0438(15) 0.0352(13) 0.0172(11) 0.0103(10) 0.0182(11)
C2 0.0240(11) 0.0301(12) 0.0277(11) 0.0094(9) 0.0058(9) 0.0170(10)
C3 0.0224(10) 0.0221(11) 0.0294(12) 0.0001(9) -0.0001(9) 0.0083(9)
C4 0.0252(11) 0.0286(12) 0.0189(10) 0.0013(9) 0.0007(8) 0.0109(9)
C5 0.0202(10) 0.0243(11) 0.0200(10) 0.0055(8) 0.0022(8) 0.0103(9)
C6 0.0239(11) 0.0242(12) 0.0249(11) -0.0022(9) -0.0018(9) 0.0103(9)
C7 0.0297(11) 0.0355(13) 0.0169(10) 0.0031(9) 0.0025(9) 0.0174(10)
C8 0.0200(10) 0.0204(11) 0.0210(11) 0.0060(8) 0.0015(8) 0.0063(9)
C9 0.0213(10) 0.0176(11) 0.0249(11) 0.0069(8) 0.0081(8) 0.0065(8)
C10 0.0170(10) 0.0212(11) 0.0297(11) 0.0082(9) 0.0063(8) 0.0095(9)
C11 0.0158(9) 0.0155(10) 0.0252(11) 0.0075(8) 0.0040(8) 0.0038(8)
C12 0.0174(10) 0.0161(10) 0.0215(10) 0.0057(8) 0.0037(8) 0.0061(8)
C13 0.0157(9) 0.0170(10) 0.0268(11) 0.0087(8) 0.0052(8) 0.0069(8)
C14 0.0314(12) 0.0372(14) 0.0298(12) 0.0038(10) 0.0116(10) 0.0154(11)
C15 0.0196(10) 0.0307(12) 0.0289(12) 0.0057(9) 0.0004(9) 0.0115(9)
C16 0.0243(11) 0.0173(10) 0.0267(11) 0.0088(8) 0.0083(8) 0.0096(9)
C17 0.0387(13) 0.0361(13) 0.0226(11) 0.0007(9) 0.0021(9) 0.0221(11)
O1 0.0247(8) 0.0316(9) 0.0356(9) 0.0012(7) 0.0080(6) 0.0146(7)
O2 0.0186(7) 0.0300(9) 0.0308(8) 0.0050(7) 0.0024(6) 0.0138(7)
S1 0.0211(3) 0.0317(3) 0.0230(3) 0.0082(2) -0.0011(2) 0.0030(2)

loop_
_atom_type_symbol
_atom_type_description
_atom_type_scat_dispersion_real
_atom_type_scat_dispersion_imag
_atom_type_scat_source
C C 0.0033 0.0016 'International Tables Vol C Tables 4.2.6.8 and 6.1.1.4'
H H 0.0000 0.0000 'International Tables Vol C Tables 4.2.6.8 and 6.1.1.4'
O O 0.0106 0.0060 'International Tables Vol C Tables 4.2.6.8 and 6.1.1.4'
S S 0.1246 0.1234 'International Tables Vol C Tables 4.2.6.8 and 6.1.1.4'

loop_
_geom_angle_atom_site_label_1
_geom_angle_atom_site_label_2
_geom_angle_atom_site_label_3
_geom_angle
C2 C1 H1A 109.5
C2 C1 H1B 109.5
H1A C1 H1B 109.5
C2 C1 H1C 109.5
H1A C1 H1C 109.5
H1B C1 H1C 109.5
C7 C2 C3 117.6(2)
C7 C2 C1 121.0(2)
C3 C2 C1 121.3(2)
C4 C3 C2 121.7(2)
C4 C3 H3 119.1
C2 C3 H3 119.1
C3 C4 C5 119.64(19)
C3 C4 H4 120.2
C5 C4 H4 120.2
C4 C5 C6 119.4(2)
C4 C5 S1 122.35(16)
C6 C5 S1 118.18(16)
C7 C6 C5 119.9(2)
C7 C6 H6 120.0
C5 C6 H6 120.0
C6 C7 C2 121.6(2)
C6 C7 H7 119.2
C2 C7 H7 119.2
C9 C8 C13 119.64(18)
C9 C8 S1 121.57(16)
C13 C8 S1 118.74(16)
C8 C9 C10 118.27(19)
C8 C9 C14 122.52(19)
C10 C9 C14 119.20(19)
C11 C10 C9 123.92(19)
C11 C10 H10 118.0
C9 C10 H10 118.0
C10 C11 C12 118.56(18)
C10 C11 C15 116.22(18)
C12 C11 C15 125.21(18)
C11 C12 C13 118.03(18)
C11 C12 C16 124.49(18)
C13 C12 C16 117.47(18)
O2 C13 C8 117.14(18)
O2 C13 C12 121.46(18)
C8 C13 C12 121.40(18)
C9 C14 H14A 109.5
C9 C14 H14B 109.5
H14A C14 H14B 109.5
C9 C14 H14C 109.5
H14A C14 H14C 109.5
H14B C14 H14C 109.5
C11 C15 H15A 109.5
C11 C15 H15B 109.5
H15A C15 H15B 109.5
C11 C15 H15C 109.5
H15A C15 H15C 109.5
H15B C15 H15C 109.5
O1 C16 C12 119.77(19)
O1 C16 C17 115.99(19)
C12 C16 C17 124.22(19)
C16 C17 H17A 109.5
C16 C17 H17B 109.5
H17A C17 H17B 109.5
C16 C17 H17C 109.5
H17A C17 H17C 109.5
H17B C17 H17C 109.5
C13 O2 H2 109.5
C8 S1 C5 101.87(10)

loop_
_geom_bond_atom_site_label_1
_geom_bond_atom_site_label_2
_geom_bond_distance
C1 C2 1.510(3)
C1 H1A 0.9600
C1 H1B 0.9600
C1 H1C 0.9600
C2 C7 1.392(3)
C2 C3 1.393(3)
C3 C4 1.389(3)
C3 H3 0.9300
C4 C5 1.391(3)
C4 H4 0.9300
C5 C6 1.396(3)
C5 S1 1.791(2)
C6 C7 1.384(3)
C6 H6 0.9300
C7 H7 0.9300
C8 C9 1.403(3)
C8 C13 1.407(3)
C8 S1 1.786(2)
C9 C10 1.396(3)
C9 C14 1.508(3)
C10 C11 1.386(3)
C10 H10 0.9300
C11 C12 1.425(3)
C11 C15 1.513(3)
C12 C13 1.431(3)
C12 C16 1.484(3)
C13 O2 1.342(2)
C14 H14A 0.9600
C14 H14B 0.9600
C14 H14C 0.9600
C15 H15A 0.9600
C15 H15B 0.9600
C15 H15C 0.9600
C16 O1 1.247(3)
C16 C17 1.504(3)
C17 H17A 0.9600
C17 H17B 0.9600
C17 H17C 0.9600
O2 H2 0.8200
